data_7210084
loop_
_publ_author_name
'Wang, Jiamin'
'Li, Shaoguang'
'Yang, Peiju'
'Huang, Xiaojuan'
'Yang, Xiao-Juan'
'Wu, Biao'

_publ_section_title
;
 From anion complexes to anion coordination polymers (ACPs): assembly with
 a 1,5-naphthylene bridged bis-bisurea ligand
;
_journal_issue 22
_journal_name_full CrystEngComm
_journal_page_first 4540
_journal_paper_doi 10.1039/c3ce26982e
_journal_volume 15
_journal_year 2013
_chemical_formula_sum 'C70 H102 Br2 N12 O8'
_chemical_formula_weight 1399.46
_chemical_name_systematic
;
?
;
_space_group_IT_number 2
_symmetry_cell_setting triclinic
_symmetry_space_group_name_Hall '-P 1'
_symmetry_space_group_name_H-M 'P -1'
_atom_sites_solution_hydrogens geom
_atom_sites_solution_primary direct
_atom_sites_solution_secondary difmap
_audit_creation_method SHELXL-97
_cell_angle_alpha 83.826(3)
_cell_angle_beta 84.847(2)
_cell_angle_gamma 80.815(3)
_cell_formula_units_Z 1
_cell_length_a 8.9484(19)
_cell_length_b 9.473(2)
_cell_length_c 21.594(5)
_cell_measurement_reflns_used 4350
_cell_measurement_temperature 293(2)
_cell_measurement_theta_max 27.78
_cell_measurement_theta_min 2.30
_cell_volume 1791.6(7)
_computing_cell_refinement 'Bruker SMART'
_computing_data_collection 'Bruker SMART APEX II'
_computing_data_reduction 'Bruker SAINT'
_computing_molecular_graphics SHELXTL
_computing_publication_material SHELXTL
_computing_structure_refinement 'SHELXL-97 (Sheldrick, 2008)'
_computing_structure_solution 'SHELXS-97 (Sheldrick, 2008)'
_diffrn_ambient_temperature 293(2)
_diffrn_measured_fraction_theta_full 0.970
_diffrn_measured_fraction_theta_max 0.970
_diffrn_radiation_monochromator graphite
_diffrn_radiation_source 'fine-focus sealed tube'
_diffrn_radiation_type MoK\a
_diffrn_radiation_wavelength 0.71073
_diffrn_reflns_av_R_equivalents 0.0363
_diffrn_reflns_av_sigmaI/netI 0.0618
_diffrn_reflns_limit_h_max 10
_diffrn_reflns_limit_h_min -10
_diffrn_reflns_limit_k_max 11
_diffrn_reflns_limit_k_min -9
_diffrn_reflns_limit_l_max 25
_diffrn_reflns_limit_l_min -25
_diffrn_reflns_number 10718
_diffrn_reflns_theta_full 25.00
_diffrn_reflns_theta_max 25.00
_diffrn_reflns_theta_min 1.90
_exptl_absorpt_coefficient_mu 1.192
_exptl_absorpt_correction_T_max 0.8901
_exptl_absorpt_correction_T_min 0.7162
_exptl_absorpt_correction_type multi-scan
_exptl_absorpt_process_details SADABS
_exptl_crystal_colour light-yellow
_exptl_crystal_density_diffrn 1.297
_exptl_crystal_density_method 'not measured'
_exptl_crystal_description plate
_exptl_crystal_F_000 740
_exptl_crystal_size_max 0.30
_exptl_crystal_size_mid 0.20
_exptl_crystal_size_min 0.10
_refine_diff_density_max 0.957
_refine_diff_density_min -0.498
_refine_diff_density_rms 0.082
_refine_ls_extinction_method none
_refine_ls_goodness_of_fit_ref 1.130
_refine_ls_hydrogen_treatment constr
_refine_ls_matrix_type full
_refine_ls_number_parameters 419
_refine_ls_number_reflns 6119
_refine_ls_number_restraints 0
_refine_ls_restrained_S_all 1.130
_refine_ls_R_factor_all 0.0606
_refine_ls_R_factor_gt 0.0479
_refine_ls_shift/su_max 0.001
_refine_ls_shift/su_mean 0.000
_refine_ls_structure_factor_coef Fsqd
_refine_ls_weighting_details 'calc w=1/[\s^2^(Fo^2^)+(0.1000P)^2^+0.0000P] where P=(Fo^2^+2Fc^2^)/3'
_refine_ls_weighting_scheme calc
_refine_ls_wR_factor_gt 0.1412
_refine_ls_wR_factor_ref 0.1615
_reflns_number_gt 5100
_reflns_number_total 6119
_reflns_threshold_expression >2sigma(I)
_cod_data_source_file c3ce26982e.txt
_cod_data_source_block 8
_cod_depositor_comments
;
The following automatic conversions were performed:

'_symmetry_cell_setting' value 'Triclinic' changed to 'triclinic'
according to /home/saulius/struct/CIF-dictionaries/cif_core.dic
dictionary named 'cif_core.dic' version 2.4.2 from
2011-04-26.

'_exptl_absorpt_correction_type' value 'Multi-scan'
changed to 'multi-scan' according to
/home/saulius/struct/CIF-dictionaries/cif_core.dic dictionary named
'cif_core.dic' version 2.4.2 from 2011-04-26.

Automatic conversion script
Id: cif_fix_values 1891 2012-01-12 08:04:46Z andrius 
;
_cod_original_sg_symbol_H-M P-1
_cod_database_code 7210084

loop_
_symmetry_equiv_pos_as_xyz
'x, y, z'
'-x, -y, -z'

loop_
_atom_site_label
_atom_site_type_symbol
_atom_site_fract_x
_atom_site_fract_y
_atom_site_fract_z
_atom_site_U_iso_or_equiv
_atom_site_adp_type
_atom_site_occupancy
_atom_site_symmetry_multiplicity
_atom_site_calc_flag
_atom_site_refinement_flags
O1 O 0.8590(5) 1.2530(5) -0.08385(17) 0.0895(14) Uani 1 1 d .
O2 O 0.6720(5) 1.4152(5) -0.05746(18) 0.0797(12) Uani 1 1 d .
O3 O 0.6588(3) 0.6763(3) 0.11468(12) 0.0418(7) Uani 1 1 d .
O4 O 0.6155(3) 0.5559(3) 0.40536(11) 0.0368(6) Uani 1 1 d .
N1 N 0.7412(5) 1.2915(5) -0.05255(17) 0.0593(11) Uani 1 1 d .
N2 N 0.5055(3) 0.8927(3) 0.12697(13) 0.0314(7) Uani 1 1 d .
H2A H 0.4232 0.9305 0.1484 0.038 Uiso 1 1 d R
N3 N 0.4694(3) 0.6967(3) 0.19321(13) 0.0319(7) Uani 1 1 d .
H3A H 0.3951 0.7577 0.2092 0.038 Uiso 1 1 d R
N4 N 0.4865(3) 0.6569(3) 0.32062(12) 0.0275(6) Uani 1 1 d .
H4A H 0.4426 0.7390 0.3027 0.033 Uiso 1 1 d R
N5 N 0.5069(3) 0.7924(3) 0.39954(13) 0.0319(7) Uani 1 1 d .
H5A H 0.4529 0.8585 0.3755 0.038 Uiso 1 1 d R
C1 C 0.6826(5) 1.1861(5) -0.00526(17) 0.0433(10) Uani 1 1 d .
C2 C 0.7588(5) 1.0492(5) 0.00166(17) 0.0455(11) Uani 1 1 d .
H2 H 0.8475 1.0242 -0.0232 0.055 Uiso 1 1 calc R
C3 C 0.7055(4) 0.9470(5) 0.04518(16) 0.0388(9) Uani 1 1 d .
H3 H 0.7580 0.8541 0.0503 0.047 Uiso 1 1 calc R
C4 C 0.5711(4) 0.9873(4) 0.08103(14) 0.0296(8) Uani 1 1 d .
C5 C 0.4953(5) 1.1274(4) 0.07384(17) 0.0378(9) Uani 1 1 d .
H5 H 0.4067 1.1538 0.0985 0.045 Uiso 1 1 calc R
C6 C 0.5512(5) 1.2285(5) 0.02999(17) 0.0451(10) Uani 1 1 d .
H6 H 0.5008 1.3223 0.0248 0.054 Uiso 1 1 calc R
C7 C 0.5550(4) 0.7480(4) 0.14208(15) 0.0312(8) Uani 1 1 d .
C8 C 0.4907(4) 0.5556(4) 0.22253(15) 0.0279(8) Uani 1 1 d .
C9 C 0.5014(4) 0.4372(4) 0.18884(17) 0.0386(9) Uani 1 1 d .
H9 H 0.5027 0.4503 0.1455 0.046 Uiso 1 1 calc R
C10 C 0.5100(4) 0.3002(4) 0.21888(18) 0.0384(9) Uani 1 1 d .
H10 H 0.5184 0.2217 0.1957 0.046 Uiso 1 1 calc R
C11 C 0.5061(4) 0.2793(4) 0.28339(18) 0.0347(8) Uani 1 1 d .
H11 H 0.5089 0.1872 0.3035 0.042 Uiso 1 1 calc R
C12 C 0.4981(4) 0.3964(4) 0.31814(16) 0.0304(8) Uani 1 1 d .
H12 H 0.4959 0.3823 0.3615 0.036 Uiso 1 1 calc R
C13 C 0.4934(4) 0.5342(4) 0.28805(15) 0.0268(7) Uani 1 1 d .
C14 C 0.5421(4) 0.6591(4) 0.37816(15) 0.0272(8) Uani 1 1 d .
C15 C 0.5466(4) 0.8362(4) 0.45536(14) 0.0251(7) Uani 1 1 d .
C16 C 0.6478(4) 0.7487(4) 0.49339(16) 0.0377(9) Uani 1 1 d .
H16 H 0.6881 0.6564 0.4836 0.045 Uiso 1 1 calc R
C17 C 0.6884(5) 0.8011(4) 0.54670(17) 0.0388(9) Uani 1 1 d .
H17 H 0.7597 0.7436 0.5709 0.047 Uiso 1 1 calc R
C18 C 0.6279(4) 0.9326(4) 0.56453(15) 0.0314(8) Uani 1 1 d .
H18 H 0.6564 0.9627 0.6007 0.038 Uiso 1 1 calc R
C19 C 0.4787(3) 0.9760(4) 0.47200(14) 0.0236(7) Uani 1 1 d .
N11 N 0.9827(3) 0.5097(3) 0.27496(12) 0.0258(6) Uani 1 1 d .
C39 C 1.0706(4) 0.4529(4) 0.21690(16) 0.0321(8) Uani 1 1 d .
H39A H 1.1374 0.5208 0.1996 0.039 Uiso 1 1 calc R
H39B H 1.1340 0.3633 0.2294 0.039 Uiso 1 1 calc R
C40 C 0.9755(4) 0.4270(4) 0.16591(16) 0.0367(9) Uani 1 1 d .
H40A H 0.9251 0.5182 0.1476 0.044 Uiso 1 1 calc R
H40B H 0.8982 0.3702 0.1836 0.044 Uiso 1 1 calc R
C41 C 1.0751(5) 0.3483(5) 0.11552(18) 0.0479(11) Uani 1 1 d .
H41A H 1.1209 0.2550 0.1336 0.057 Uiso 1 1 calc R
H41B H 1.1562 0.4024 0.0998 0.057 Uiso 1 1 calc R
C42 C 0.9840(7) 0.3287(6) 0.0616(2) 0.0668(15) Uani 1 1 d .
H42A H 0.9294 0.4198 0.0467 0.100 Uiso 1 1 calc R
H42B H 0.9136 0.2634 0.0757 0.100 Uiso 1 1 calc R
H42C H 1.0518 0.2904 0.0283 0.100 Uiso 1 1 calc R
C43 C 0.8726(4) 0.6451(4) 0.25812(15) 0.0275(8) Uani 1 1 d .
H43A H 0.8023 0.6224 0.2304 0.033 Uiso 1 1 calc R
H43B H 0.8142 0.6740 0.2959 0.033 Uiso 1 1 calc R
C44 C 0.9451(4) 0.7714(4) 0.22712(18) 0.0367(9) Uani 1 1 d .
H44A H 0.9901 0.7499 0.1860 0.044 Uiso 1 1 calc R
H44B H 1.0252 0.7878 0.2517 0.044 Uiso 1 1 calc R
C45 C 0.8274(5) 0.9060(4) 0.2212(2) 0.0460(10) Uani 1 1 d .
H45A H 0.7444 0.8865 0.1990 0.055 Uiso 1 1 calc R
H45B H 0.7866 0.9293 0.2626 0.055 Uiso 1 1 calc R
C46 C 0.8905(5) 1.0337(5) 0.1873(2) 0.0511(11) Uani 1 1 d .
H46A H 0.9293 1.0120 0.1460 0.077 Uiso 1 1 calc R
H46B H 0.9708 1.0552 0.2096 0.077 Uiso 1 1 calc R
H46C H 0.8114 1.1151 0.1848 0.077 Uiso 1 1 calc R
C47 C 1.0981(4) 0.5386(4) 0.31749(15) 0.0279(7) Uani 1 1 d .
H47A H 1.1585 0.6063 0.2947 0.033 Uiso 1 1 calc R
H47B H 1.1659 0.4496 0.3268 0.033 Uiso 1 1 calc R
C48 C 1.0345(4) 0.5976(4) 0.37925(15) 0.0310(8) Uani 1 1 d .
H48A H 0.9651 0.6861 0.3711 0.037 Uiso 1 1 calc R
H48B H 0.9786 0.5288 0.4040 0.037 Uiso 1 1 calc R
C49 C 1.1622(5) 0.6258(5) 0.41498(18) 0.0470(11) Uani 1 1 d .
H49A H 1.2156 0.6961 0.3900 0.056 Uiso 1 1 calc R
H49B H 1.2334 0.5376 0.4207 0.056 Uiso 1 1 calc R
C50 C 1.1136(5) 0.6795(5) 0.47821(17) 0.0489(11) Uani 1 1 d .
H50A H 1.0692 0.6070 0.5048 0.073 Uiso 1 1 calc R
H50B H 1.0402 0.7650 0.4734 0.073 Uiso 1 1 calc R
H50C H 1.2003 0.7007 0.4965 0.073 Uiso 1 1 calc R
C51 C 0.8858(3) 0.4009(4) 0.30806(15) 0.0252(7) Uani 1 1 d .
H51A H 0.8216 0.4466 0.3411 0.030 Uiso 1 1 calc R
H51B H 0.8194 0.3795 0.2783 0.030 Uiso 1 1 calc R
C52 C 0.9688(4) 0.2594(4) 0.33633(17) 0.0335(8) Uani 1 1 d .
H52A H 1.0295 0.2770 0.3689 0.040 Uiso 1 1 calc R
H52B H 1.0362 0.2125 0.3044 0.040 Uiso 1 1 calc R
C53 C 0.8534(4) 0.1622(4) 0.36373(18) 0.0369(9) Uani 1 1 d .
H53A H 0.7807 0.2134 0.3927 0.044 Uiso 1 1 calc R
H53B H 0.7982 0.1395 0.3303 0.044 Uiso 1 1 calc R
C54 C 0.9278(5) 0.0239(5) 0.3974(2) 0.0479(10) Uani 1 1 d .
H54A H 0.9734 0.0453 0.4332 0.072 Uiso 1 1 calc R
H54B H 1.0045 -0.0241 0.3697 0.072 Uiso 1 1 calc R
H54C H 0.8527 -0.0371 0.4106 0.072 Uiso 1 1 calc R
Br1 Br 0.29284(4) 0.97294(4) 0.267242(15) 0.03414(16) Uani 1 1 d .

loop_
_atom_site_aniso_label
_atom_site_aniso_U_11
_atom_site_aniso_U_22
_atom_site_aniso_U_33
_atom_site_aniso_U_23
_atom_site_aniso_U_13
_atom_site_aniso_U_12
O1 0.124(3) 0.094(3) 0.057(2) -0.012(2) 0.038(2) -0.058(3)
O2 0.087(3) 0.075(3) 0.079(3) 0.036(2) -0.023(2) -0.038(2)
O3 0.0417(15) 0.0396(17) 0.0407(14) -0.0078(12) 0.0082(12) 0.0008(13)
O4 0.0452(15) 0.0314(16) 0.0329(13) -0.0114(11) -0.0115(11) 0.0071(12)
N1 0.083(3) 0.068(3) 0.038(2) 0.004(2) -0.014(2) -0.046(3)
N2 0.0313(15) 0.0335(19) 0.0284(14) -0.0016(13) -0.0024(12) -0.0028(13)
N3 0.0391(16) 0.0258(17) 0.0289(14) -0.0036(12) -0.0010(12) 0.0003(13)
N4 0.0358(15) 0.0224(16) 0.0253(13) -0.0033(12) -0.0070(12) -0.0040(13)
N5 0.0397(17) 0.0251(17) 0.0308(15) -0.0080(13) -0.0092(13) 0.0022(13)
C1 0.062(3) 0.044(3) 0.0310(19) 0.0016(18) -0.0107(18) -0.029(2)
C2 0.046(2) 0.063(3) 0.032(2) -0.0092(19) -0.0010(17) -0.023(2)
C3 0.040(2) 0.048(3) 0.0320(19) -0.0060(17) -0.0046(16) -0.0160(19)
C4 0.0355(18) 0.036(2) 0.0214(15) -0.0051(15) -0.0056(14) -0.0135(16)
C5 0.044(2) 0.034(2) 0.0350(19) 0.0020(17) -0.0060(16) -0.0086(18)
C6 0.060(3) 0.040(3) 0.040(2) -0.0008(18) -0.0154(19) -0.018(2)
C7 0.0339(19) 0.038(2) 0.0242(16) -0.0060(15) -0.0054(14) -0.0094(17)
C8 0.0258(16) 0.029(2) 0.0329(17) -0.0096(15) -0.0084(14) -0.0071(15)
C9 0.048(2) 0.034(2) 0.0347(19) -0.0107(17) -0.0097(16) 0.0003(18)
C10 0.041(2) 0.031(2) 0.048(2) -0.0151(18) -0.0153(17) -0.0070(17)
C11 0.0351(19) 0.024(2) 0.049(2) -0.0070(16) -0.0104(16) -0.0104(16)
C12 0.0260(17) 0.029(2) 0.0370(18) -0.0010(15) -0.0060(14) -0.0072(15)
C13 0.0215(16) 0.026(2) 0.0348(17) -0.0079(15) -0.0019(13) -0.0072(14)
C14 0.0255(16) 0.031(2) 0.0252(16) -0.0067(15) -0.0002(13) -0.0017(15)
C15 0.0276(16) 0.0263(19) 0.0231(15) -0.0064(14) -0.0006(13) -0.0076(14)
C16 0.042(2) 0.035(2) 0.0357(19) -0.0094(17) -0.0113(16) 0.0040(18)
C17 0.047(2) 0.036(2) 0.0348(19) -0.0071(17) -0.0189(16) 0.0008(18)
C18 0.0349(19) 0.033(2) 0.0282(17) -0.0074(15) -0.0144(14) -0.0026(16)
C19 0.0224(15) 0.0279(19) 0.0222(15) -0.0047(13) -0.0013(12) -0.0072(14)
N11 0.0230(13) 0.0233(16) 0.0318(14) -0.0036(12) -0.0019(11) -0.0046(12)
C39 0.0273(17) 0.032(2) 0.0351(18) -0.0056(16) 0.0064(14) -0.0036(16)
C40 0.045(2) 0.033(2) 0.0344(19) -0.0095(16) -0.0033(16) -0.0099(18)
C41 0.061(3) 0.043(3) 0.044(2) -0.0139(19) 0.0042(19) -0.016(2)
C42 0.120(5) 0.047(3) 0.038(2) -0.012(2) 0.001(3) -0.026(3)
C43 0.0241(16) 0.026(2) 0.0322(17) -0.0059(15) 0.0028(13) -0.0027(14)
C44 0.043(2) 0.027(2) 0.040(2) 0.0001(16) -0.0020(16) -0.0068(17)
C45 0.045(2) 0.028(2) 0.066(3) 0.0052(19) -0.020(2) -0.0075(19)
C46 0.053(3) 0.034(3) 0.068(3) 0.003(2) -0.024(2) -0.007(2)
C47 0.0256(16) 0.028(2) 0.0333(17) -0.0049(15) -0.0095(14) -0.0088(15)
C48 0.0302(18) 0.035(2) 0.0310(17) -0.0081(15) -0.0029(14) -0.0114(16)
C49 0.043(2) 0.057(3) 0.043(2) -0.017(2) -0.0136(18) 0.001(2)
C50 0.062(3) 0.052(3) 0.036(2) -0.0021(19) -0.0150(19) -0.012(2)
C51 0.0179(15) 0.0254(19) 0.0323(17) -0.0027(14) -0.0026(13) -0.0029(14)
C52 0.0275(18) 0.029(2) 0.043(2) -0.0010(16) -0.0077(15) -0.0005(16)
C53 0.042(2) 0.029(2) 0.041(2) -0.0012(17) -0.0075(16) -0.0074(17)
C54 0.053(3) 0.030(2) 0.059(3) 0.0080(19) -0.009(2) -0.007(2)
Br1 0.0379(2) 0.0283(2) 0.0362(2) -0.00832(15) -0.00664(15) 0.00068(16)

loop_
_atom_type_symbol
_atom_type_description
_atom_type_scat_dispersion_real
_atom_type_scat_dispersion_imag
_atom_type_scat_source
C C 0.0033 0.0016 'International Tables Vol C Tables 4.2.6.8 and 6.1.1.4'
H H 0.0000 0.0000 'International Tables Vol C Tables 4.2.6.8 and 6.1.1.4'
Br Br -0.2901 2.4595 'International Tables Vol C Tables 4.2.6.8 and 6.1.1.4'
N N 0.0061 0.0033 'International Tables Vol C Tables 4.2.6.8 and 6.1.1.4'
O O 0.0106 0.0060 'International Tables Vol C Tables 4.2.6.8 and 6.1.1.4'

loop_
_geom_angle_atom_site_label_1
_geom_angle_atom_site_label_2
_geom_angle_atom_site_label_3
_geom_angle
_geom_angle_site_symmetry_1
_geom_angle_site_symmetry_3
O1 N1 O2 123.3(4) . .
O1 N1 C1 118.3(5) . .
O2 N1 C1 118.4(4) . .
C7 N2 C4 127.8(3) . .
C7 N2 H2A 116.3 . .
C4 N2 H2A 115.9 . .
C7 N3 C8 125.9(3) . .
C7 N3 H3A 117.0 . .
C8 N3 H3A 117.1 . .
C14 N4 C13 125.8(3) . .
C14 N4 H4A 117.2 . .
C13 N4 H4A 117.0 . .
C14 N5 C15 127.9(3) . .
C14 N5 H5A 116.1 . .
C15 N5 H5A 116.1 . .
C2 C1 C6 122.0(4) . .
C2 C1 N1 119.4(4) . .
C6 C1 N1 118.6(4) . .
C1 C2 C3 120.8(4) . .
C1 C2 H2 119.6 . .
C3 C2 H2 119.6 . .
C2 C3 C4 118.2(4) . .
C2 C3 H3 120.9 . .
C4 C3 H3 120.9 . .
C5 C4 C3 120.4(4) . .
C5 C4 N2 116.2(3) . .
C3 C4 N2 123.4(4) . .
C4 C5 C6 120.5(4) . .
C4 C5 H5 119.8 . .
C6 C5 H5 119.8 . .
C1 C6 C5 118.1(4) . .
C1 C6 H6 120.9 . .
C5 C6 H6 120.9 . .
O3 C7 N3 124.4(4) . .
O3 C7 N2 125.2(3) . .
N3 C7 N2 110.3(3) . .
C9 C8 N3 121.6(3) . .
C9 C8 C13 119.1(3) . .
N3 C8 C13 119.2(3) . .
C10 C9 C8 120.8(3) . .
C10 C9 H9 119.6 . .
C8 C9 H9 119.6 . .
C9 C10 C11 120.2(3) . .
C9 C10 H10 119.9 . .
C11 C10 H10 119.9 . .
C10 C11 C12 120.0(4) . .
C10 C11 H11 120.0 . .
C12 C11 H11 120.0 . .
C13 C12 C11 120.0(3) . .
C13 C12 H12 120.0 . .
C11 C12 H12 120.0 . .
C12 C13 C8 119.8(3) . .
C12 C13 N4 122.7(3) . .
C8 C13 N4 117.5(3) . .
O4 C14 N5 124.7(3) . .
O4 C14 N4 123.6(3) . .
N5 C14 N4 111.6(3) . .
C16 C15 N5 121.9(3) . .
C16 C15 C19 120.5(3) . .
N5 C15 C19 117.6(3) . .
C15 C16 C17 119.2(4) . .
C15 C16 H16 120.4 . .
C17 C16 H16 120.4 . .
C18 C17 C16 122.7(4) . .
C18 C17 H17 118.7 . .
C16 C17 H17 118.7 . .
C17 C18 C19 120.0(3) . 2_676
C17 C18 H18 120.0 . .
C19 C18 H18 120.0 2_676 .
C18 C19 C15 122.5(3) 2_676 .
C18 C19 C19 119.3(4) 2_676 2_676
C15 C19 C19 118.3(4) . 2_676
C47 N11 C43 111.1(3) . .
C47 N11 C39 107.2(2) . .
C43 N11 C39 111.0(3) . .
C47 N11 C51 110.6(3) . .
C43 N11 C51 106.0(2) . .
C39 N11 C51 111.0(3) . .
C40 C39 N11 115.8(3) . .
C40 C39 H39A 108.3 . .
N11 C39 H39A 108.3 . .
C40 C39 H39B 108.3 . .
N11 C39 H39B 108.3 . .
H39A C39 H39B 107.4 . .
C39 C40 C41 110.3(3) . .
C39 C40 H40A 109.6 . .
C41 C40 H40A 109.6 . .
C39 C40 H40B 109.6 . .
C41 C40 H40B 109.6 . .
H40A C40 H40B 108.1 . .
C40 C41 C42 111.5(4) . .
C40 C41 H41A 109.3 . .
C42 C41 H41A 109.3 . .
C40 C41 H41B 109.3 . .
C42 C41 H41B 109.3 . .
H41A C41 H41B 108.0 . .
C41 C42 H42A 109.5 . .
C41 C42 H42B 109.5 . .
H42A C42 H42B 109.5 . .
C41 C42 H42C 109.5 . .
H42A C42 H42C 109.5 . .
H42B C42 H42C 109.5 . .
C44 C43 N11 115.3(3) . .
C44 C43 H43A 108.4 . .
N11 C43 H43A 108.4 . .
C44 C43 H43B 108.4 . .
N11 C43 H43B 108.4 . .
H43A C43 H43B 107.5 . .
C43 C44 C45 110.5(3) . .
C43 C44 H44A 109.6 . .
C45 C44 H44A 109.6 . .
C43 C44 H44B 109.6 . .
C45 C44 H44B 109.6 . .
H44A C44 H44B 108.1 . .
C46 C45 C44 113.1(4) . .
C46 C45 H45A 109.0 . .
C44 C45 H45A 109.0 . .
C46 C45 H45B 109.0 . .
C44 C45 H45B 109.0 . .
H45A C45 H45B 107.8 . .
C45 C46 H46A 109.5 . .
C45 C46 H46B 109.5 . .
H46A C46 H46B 109.5 . .
C45 C46 H46C 109.5 . .
H46A C46 H46C 109.5 . .
H46B C46 H46C 109.5 . .
N11 C47 C48 116.3(3) . .
N11 C47 H47A 108.2 . .
C48 C47 H47A 108.2 . .
N11 C47 H47B 108.2 . .
C48 C47 H47B 108.2 . .
H47A C47 H47B 107.4 . .
C49 C48 C47 110.0(3) . .
C49 C48 H48A 109.7 . .
C47 C48 H48A 109.7 . .
C49 C48 H48B 109.7 . .
C47 C48 H48B 109.7 . .
H48A C48 H48B 108.2 . .
C48 C49 C50 114.8(3) . .
C48 C49 H49A 108.6 . .
C50 C49 H49A 108.6 . .
C48 C49 H49B 108.6 . .
C50 C49 H49B 108.6 . .
H49A C49 H49B 107.5 . .
C49 C50 H50A 109.5 . .
C49 C50 H50B 109.5 . .
H50A C50 H50B 109.5 . .
C49 C50 H50C 109.5 . .
H50A C50 H50C 109.5 . .
H50B C50 H50C 109.5 . .
C52 C51 N11 117.3(3) . .
C52 C51 H51A 108.0 . .
N11 C51 H51A 108.0 . .
C52 C51 H51B 108.0 . .
N11 C51 H51B 108.0 . .
H51A C51 H51B 107.2 . .
C51 C52 C53 109.5(3) . .
C51 C52 H52A 109.8 . .
C53 C52 H52A 109.8 . .
C51 C52 H52B 109.8 . .
C53 C52 H52B 109.8 . .
H52A C52 H52B 108.2 . .
C54 C53 C52 112.3(3) . .
C54 C53 H53A 109.1 . .
C52 C53 H53A 109.1 . .
C54 C53 H53B 109.1 . .
C52 C53 H53B 109.1 . .
H53A C53 H53B 107.9 . .
C53 C54 H54A 109.5 . .
C53 C54 H54B 109.5 . .
H54A C54 H54B 109.5 . .
C53 C54 H54C 109.5 . .
H54A C54 H54C 109.5 . .
H54B C54 H54C 109.5 . .

loop_
_geom_bond_atom_site_label_1
_geom_bond_atom_site_label_2
_geom_bond_distance
_geom_bond_site_symmetry_2
O1 N1 1.226(6) .
O2 N1 1.233(6) .
O3 C7 1.209(4) .
O4 C14 1.214(4) .
N1 C1 1.472(5) .
N2 C7 1.385(5) .
N2 C4 1.416(5) .
N2 H2A 0.8799 .
N3 C7 1.376(4) .
N3 C8 1.407(5) .
N3 H3A 0.8800 .
N4 C14 1.383(4) .
N4 C13 1.412(4) .
N4 H4A 0.8798 .
N5 C14 1.370(5) .
N5 C15 1.408(4) .
N5 H5A 0.8800 .
C1 C2 1.365(6) .
C1 C6 1.370(6) .
C2 C3 1.385(6) .
C2 H2 0.9300 .
C3 C4 1.393(5) .
C3 H3 0.9300 .
C4 C5 1.390(6) .
C5 C6 1.392(6) .
C5 H5 0.9300 .
C6 H6 0.9300 .
C8 C9 1.388(5) .
C8 C13 1.409(5) .
C9 C10 1.381(6) .
C9 H9 0.9300 .
C10 C11 1.384(5) .
C10 H10 0.9300 .
C11 C12 1.394(5) .
C11 H11 0.9300 .
C12 C13 1.391(5) .
C12 H12 0.9300 .
C15 C16 1.389(5) .
C15 C19 1.434(5) .
C16 C17 1.400(5) .
C16 H16 0.9300 .
C17 C18 1.358(5) .
C17 H17 0.9300 .
C18 C19 1.416(5) 2_676
C18 H18 0.9300 .
C19 C18 1.416(5) 2_676
C19 C19 1.439(6) 2_676
N11 C47 1.517(4) .
N11 C43 1.519(4) .
N11 C39 1.521(4) .
N11 C51 1.530(4) .
C39 C40 1.513(5) .
C39 H39A 0.9700 .
C39 H39B 0.9700 .
C40 C41 1.524(5) .
C40 H40A 0.9700 .
C40 H40B 0.9700 .
C41 C42 1.524(6) .
C41 H41A 0.9700 .
C41 H41B 0.9700 .
C42 H42A 0.9600 .
C42 H42B 0.9600 .
C42 H42C 0.9600 .
C43 C44 1.516(5) .
C43 H43A 0.9700 .
C43 H43B 0.9700 .
C44 C45 1.520(6) .
C44 H44A 0.9700 .
C44 H44B 0.9700 .
C45 C46 1.507(6) .
C45 H45A 0.9700 .
C45 H45B 0.9700 .
C46 H46A 0.9600 .
C46 H46B 0.9600 .
C46 H46C 0.9600 .
C47 C48 1.529(4) .
C47 H47A 0.9700 .
C47 H47B 0.9700 .
C48 C49 1.508(5) .
C48 H48A 0.9700 .
C48 H48B 0.9700 .
C49 C50 1.512(5) .
C49 H49A 0.9700 .
C49 H49B 0.9700 .
C50 H50A 0.9600 .
C50 H50B 0.9600 .
C50 H50C 0.9600 .
C51 C52 1.520(5) .
C51 H51A 0.9700 .
C51 H51B 0.9700 .
C52 C53 1.530(5) .
C52 H52A 0.9700 .
C52 H52B 0.9700 .
C53 C54 1.513(6) .
C53 H53A 0.9700 .
C53 H53B 0.9700 .
C54 H54A 0.9600 .
C54 H54B 0.9600 .
C54 H54C 0.9600 .

loop_
_geom_torsion_atom_site_label_1
_geom_torsion_atom_site_label_2
_geom_torsion_atom_site_label_3
_geom_torsion_atom_site_label_4
_geom_torsion
_geom_torsion_site_symmetry_4
O1 N1 C1 C2 -1.1(6) .
O2 N1 C1 C2 -179.0(4) .
O1 N1 C1 C6 179.8(4) .
O2 N1 C1 C6 1.9(5) .
C6 C1 C2 C3 -0.1(6) .
N1 C1 C2 C3 -179.2(3) .
C1 C2 C3 C4 0.9(5) .
C2 C3 C4 C5 -1.4(5) .
C2 C3 C4 N2 -180.0(3) .
C7 N2 C4 C5 177.9(3) .
C7 N2 C4 C3 -3.5(5) .
C3 C4 C5 C6 1.2(5) .
N2 C4 C5 C6 179.8(3) .
C2 C1 C6 C5 -0.2(6) .
N1 C1 C6 C5 178.9(3) .
C4 C5 C6 C1 -0.4(6) .
C8 N3 C7 O3 1.7(6) .
C8 N3 C7 N2 -178.0(3) .
C4 N2 C7 O3 -5.4(5) .
C4 N2 C7 N3 174.3(3) .
C7 N3 C8 C9 -51.4(5) .
C7 N3 C8 C13 132.0(3) .
N3 C8 C9 C10 -174.7(3) .
C13 C8 C9 C10 1.9(5) .
C8 C9 C10 C11 0.8(6) .
C9 C10 C11 C12 -1.9(6) .
C10 C11 C12 C13 0.3(5) .
C11 C12 C13 C8 2.5(5) .
C11 C12 C13 N4 -179.4(3) .
C9 C8 C13 C12 -3.5(5) .
N3 C8 C13 C12 173.2(3) .
C9 C8 C13 N4 178.3(3) .
N3 C8 C13 N4 -5.0(4) .
C14 N4 C13 C12 27.4(5) .
C14 N4 C13 C8 -154.4(3) .
C15 N5 C14 O4 0.0(6) .
C15 N5 C14 N4 -178.7(3) .
C13 N4 C14 O4 6.4(5) .
C13 N4 C14 N5 -175.0(3) .
C14 N5 C15 C16 8.7(5) .
C14 N5 C15 C19 -171.4(3) .
N5 C15 C16 C17 176.9(3) .
C19 C15 C16 C17 -3.0(5) .
C15 C16 C17 C18 2.9(6) .
C16 C17 C18 C19 -1.3(6) 2_676
C16 C15 C19 C18 -178.4(3) 2_676
N5 C15 C19 C18 1.7(5) 2_676
C16 C15 C19 C19 1.6(6) 2_676
N5 C15 C19 C19 -178.3(3) 2_676
C47 N11 C39 C40 -175.8(3) .
C43 N11 C39 C40 -54.2(4) .
C51 N11 C39 C40 63.4(4) .
N11 C39 C40 C41 -170.9(3) .
C39 C40 C41 C42 -176.6(4) .
C47 N11 C43 C44 57.1(4) .
C39 N11 C43 C44 -62.1(4) .
C51 N11 C43 C44 177.3(3) .
N11 C43 C44 C45 -171.7(3) .
C43 C44 C45 C46 -176.7(3) .
C43 N11 C47 C48 58.3(4) .
C39 N11 C47 C48 179.7(3) .
C51 N11 C47 C48 -59.1(4) .
N11 C47 C48 C49 -177.9(3) .
C47 C48 C49 C50 -177.9(4) .
C47 N11 C51 C52 -53.3(4) .
C43 N11 C51 C52 -173.8(3) .
C39 N11 C51 C52 65.6(4) .
N11 C51 C52 C53 -176.7(3) .
C51 C52 C53 C54 -175.3(3) .
